data_7120313
loop_
_publ_author_name
'Zhang, Dong'
'Yin, Chengkai'
'Zhou, Yuhang'
'Xu, Yali'
'Lin, Lili'
'Liu, Xiaohua'
'Feng, Xiaoming'

_publ_section_title
;
 Chiral N,N&#x2019;-Dioxide/Co(II)-Promoted Asymmetric 1,3-Dipolar
 Cycloaddition of Nitrones with Methyleneindolinones
;
_journal_name_full 'Chem. Commun.'
_journal_paper_doi 10.1039/C7CC03575F
_journal_year 2017
_chemical_absolute_configuration ad
_chemical_formula_moiety 'C32 H34 N2 O6'
_chemical_formula_sum 'C32 H34 N2 O6'
_chemical_formula_weight 542.61
_chemical_name_systematic
'di-tert-butyl (3R,3'R,5'R)-2-oxo-2',3'-diphenylspiro[indoline-3,4'-isoxazolidine]-1,5'-dicarboxylate'
_space_group_crystal_system orthorhombic
_space_group_IT_number 19
_space_group_name_Hall 'P 2ac 2ab'
_space_group_name_H-M_alt 'P 21 21 21'
_symmetry_space_group_name_Hall 'P 2ac 2ab'
_symmetry_space_group_name_H-M 'P 21 21 21'
_atom_sites_solution_hydrogens geom
_atom_sites_solution_primary direct
_audit_creation_date 2016-07-05
_audit_creation_method
;
Olex2 1.2
(compiled 2016.02.19 svn.r3266 for OlexSys, GUI svn.r5155)
;
_audit_update_record
;
2016-10-13 deposited with the CCDC.
2017-06-14 downloaded from the CCDC.
;
_cell_angle_alpha 90
_cell_angle_beta 90
_cell_angle_gamma 90
_cell_formula_units_Z 4
_cell_length_a 10.21904(12)
_cell_length_b 11.88874(13)
_cell_length_c 24.5399(3)
_cell_measurement_reflns_used 9598
_cell_measurement_temperature 293(2)
_cell_measurement_theta_max 72.4570
_cell_measurement_theta_min 5.6260
_cell_volume 2981.39(6)
_computing_cell_refinement
;
CrysAlisPro, Agilent Technologies,
Version 1.171.37.35 (release 13-08-2014 CrysAlis171 .NET)
(compiled Aug 13 2014,18:06:01)
;
_computing_data_collection
;
CrysAlisPro, Agilent Technologies,
Version 1.171.37.35 (release 13-08-2014 CrysAlis171 .NET)
(compiled Aug 13 2014,18:06:01)
;
_computing_data_reduction
;
CrysAlisPro, Agilent Technologies,
Version 1.171.37.35 (release 13-08-2014 CrysAlis171 .NET)
(compiled Aug 13 2014,18:06:01)
;
_computing_molecular_graphics 'Olex2 (Dolomanov et al., 2009)'
_computing_publication_material 'Olex2 (Dolomanov et al., 2009)'
_computing_structure_refinement 'ShelXL (Sheldrick, 2015)'
_computing_structure_solution 'ShelXT (Sheldrick, 2015)'
_diffrn_ambient_environment air
_diffrn_ambient_temperature 293(2)
_diffrn_detector 'CCD plate'
_diffrn_detector_area_resol_mean 7.9797
_diffrn_detector_type EosS2
_diffrn_measured_fraction_theta_full 1.000
_diffrn_measured_fraction_theta_max 0.999
_diffrn_measurement_details
;
#__ type_ start__ end____ width___ exp.time_
  1 omega    1.00   75.00   1.0000    5.8250
omega____ theta____ kappa____ phi______ frames
    -       36.5421  -99.0000 -180.0000 74

#__ type_ start__ end____ width___ exp.time_
  2 omega   23.00   90.00   1.0000    5.8250
omega____ theta____ kappa____ phi______ frames
    -       36.5421 -125.0000   30.0000 67

#__ type_ start__ end____ width___ exp.time_
  3 omega    1.00   75.00   1.0000    5.8250
omega____ theta____ kappa____ phi______ frames
    -       36.5421  -99.0000  -90.0000 74

#__ type_ start__ end____ width___ exp.time_
  4 omega   20.00  104.00   1.0000    5.8250
omega____ theta____ kappa____ phi______ frames
    -       36.5421   57.0000 -120.0000 84

#__ type_ start__ end____ width___ exp.time_
  5 omega    1.00   28.00   1.0000    5.8250
omega____ theta____ kappa____ phi______ frames
    -       36.5421   92.0000 -165.6918 27

#__ type_ start__ end____ width___ exp.time_
  6 omega  -31.00   53.00   1.0000    5.8250
omega____ theta____ kappa____ phi______ frames
    -       36.5421  -57.0000 -150.0000 84

#__ type_ start__ end____ width___ exp.time_
  7 omega   38.00   91.00   1.0000   23.2950
omega____ theta____ kappa____ phi______ frames
    -      108.0000  -30.0000  120.0000 53

#__ type_ start__ end____ width___ exp.time_
  8 omega   40.00   98.00   1.0000   23.2950
omega____ theta____ kappa____ phi______ frames
    -      108.0000  -45.0000   90.0000 58

#__ type_ start__ end____ width___ exp.time_
  9 omega   40.00   98.00   1.0000   23.2950
omega____ theta____ kappa____ phi______ frames
    -      108.0000  -45.0000  -90.0000 58

#__ type_ start__ end____ width___ exp.time_
 10 omega   38.00   91.00   1.0000   23.2950
omega____ theta____ kappa____ phi______ frames
    -      108.0000  -30.0000 -150.0000 53

#__ type_ start__ end____ width___ exp.time_
 11 omega  100.00  178.00   1.0000   23.2950
omega____ theta____ kappa____ phi______ frames
    -      108.0000  111.0000    0.0000 78

#__ type_ start__ end____ width___ exp.time_
 12 omega   40.00   98.00   1.0000   23.2950
omega____ theta____ kappa____ phi______ frames
    -      108.0000  -45.0000   60.0000 58

#__ type_ start__ end____ width___ exp.time_
 13 omega   39.00  177.00   1.0000   23.2950
omega____ theta____ kappa____ phi______ frames
    -      108.0000    0.0000    0.0000 138

#__ type_ start__ end____ width___ exp.time_
 14 omega   38.00   91.00   1.0000   23.2950
omega____ theta____ kappa____ phi______ frames
    -      108.0000  -30.0000    0.0000 53

#__ type_ start__ end____ width___ exp.time_
 15 omega   20.00  104.00   1.0000    5.8250
omega____ theta____ kappa____ phi______ frames
    -       36.5421   57.0000  120.0000 84

#__ type_ start__ end____ width___ exp.time_
 16 omega  -31.00   53.00   1.0000    5.8250
omega____ theta____ kappa____ phi______ frames
    -       36.5421  -57.0000   60.0000 84

#__ type_ start__ end____ width___ exp.time_
 17 omega   10.00  104.00   1.0000    5.8250
omega____ theta____ kappa____ phi______ frames
    -       36.5421   77.0000  -30.0000 94
;
_diffrn_measurement_device 'four-circle diffractometer'
_diffrn_measurement_device_type 'New Gemini, Dual, Cu at zero, EosS2'
_diffrn_measurement_method '\w scans'
_diffrn_orient_matrix_UB_11 0.0506427000
_diffrn_orient_matrix_UB_12 -0.1131926000
_diffrn_orient_matrix_UB_13 -0.0221358000
_diffrn_orient_matrix_UB_21 -0.0832396000
_diffrn_orient_matrix_UB_22 -0.0629200000
_diffrn_orient_matrix_UB_23 0.0425467000
_diffrn_orient_matrix_UB_31 -0.1150011000
_diffrn_orient_matrix_UB_32 -0.0042465000
_diffrn_orient_matrix_UB_33 -0.0405297000
_diffrn_radiation_monochromator graphite
_diffrn_radiation_probe x-ray
_diffrn_radiation_type CuK\a
_diffrn_radiation_wavelength 1.54184
_diffrn_reflns_av_R_equivalents 0.0279
_diffrn_reflns_av_unetI/netI 0.0237
_diffrn_reflns_Laue_measured_fraction_full 1.000
_diffrn_reflns_Laue_measured_fraction_max 0.999
_diffrn_reflns_limit_h_max 8
_diffrn_reflns_limit_h_min -12
_diffrn_reflns_limit_k_max 14
_diffrn_reflns_limit_k_min -13
_diffrn_reflns_limit_l_max 26
_diffrn_reflns_limit_l_min -29
_diffrn_reflns_number 15833
_diffrn_reflns_point_group_measured_fraction_full 1.000
_diffrn_reflns_point_group_measured_fraction_max 1.000
_diffrn_reflns_theta_full 67.054
_diffrn_reflns_theta_max 67.054
_diffrn_reflns_theta_min 4.687
_diffrn_source 'Enhance (Cu) X-ray Source'
_exptl_absorpt_coefficient_mu 0.680
_exptl_absorpt_correction_T_max 1.00000
_exptl_absorpt_correction_T_min 0.40568
_exptl_absorpt_correction_type multi-scan
_exptl_absorpt_process_details
;
CrysAlisPro, Agilent Technologies,
Version 1.171.37.35 (release 13-08-2014 CrysAlis171 .NET)
(compiled Aug 13 2014,18:06:01)
Empirical absorption correction using spherical harmonics,
 implemented in SCALE3 ABSPACK scaling algorithm.
;
_exptl_crystal_colour 'clear colourless'
_exptl_crystal_colour_lustre clear
_exptl_crystal_colour_primary colourless
_exptl_crystal_density_diffrn 1.209
_exptl_crystal_density_method 'not measured'
_exptl_crystal_description block
_exptl_crystal_F_000 1152
_exptl_crystal_recrystallization_method 'Re-crystallisation from solvent: EtOAc'
_exptl_crystal_size_max 0.35
_exptl_crystal_size_mid 0.3
_exptl_crystal_size_min 0.25
_refine_diff_density_max 0.345
_refine_diff_density_min -0.231
_refine_diff_density_rms 0.043
_refine_ls_abs_structure_details
;
 Flack x determined using 2022 quotients [(I+)-(I-)]/[(I+)+(I-)]
 (Parsons, Flack and Wagner, Acta Cryst. B69 (2013) 249-259).
;
_refine_ls_abs_structure_Flack 0.01(9)
_refine_ls_extinction_method none
_refine_ls_goodness_of_fit_ref 1.046
_refine_ls_hydrogen_treatment constr
_refine_ls_matrix_type full
_refine_ls_number_parameters 367
_refine_ls_number_reflns 5330
_refine_ls_number_restraints 0
_refine_ls_restrained_S_all 1.046
_refine_ls_R_factor_all 0.0514
_refine_ls_R_factor_gt 0.0490
_refine_ls_shift/su_max 0.000
_refine_ls_shift/su_mean 0.000
_refine_ls_structure_factor_coef Fsqd
_refine_ls_weighting_details 'w=1/[\s^2^(Fo^2^)+(0.0946P)^2^+0.1664P] where P=(Fo^2^+2Fc^2^)/3'
_refine_ls_weighting_scheme calc
_refine_ls_wR_factor_gt 0.1309
_refine_ls_wR_factor_ref 0.1343
_reflns_Friedel_coverage 0.763
_reflns_Friedel_fraction_full 1.000
_reflns_Friedel_fraction_max 1.000
_reflns_number_gt 4998
_reflns_number_total 5330
_reflns_threshold_expression 'I > 2\s(I)'
_cod_data_source_file c7cc03575f2.cif
_cod_data_source_block 1
_cod_database_code 7120313
_shelx_space_group_comment
;
The symmetry employed for this shelxl refinement is uniquely defined
by the following loop, which should always be used as a source of
symmetry information in preference to the above space-group names.
They are only intended as comments.
;
_reflns_odcompleteness_completeness 99.84
_reflns_odcompleteness_iscentric 1
_reflns_odcompleteness_theta 66.97
_olex2_refinement_description
;
1. Fixed Uiso
 At 1.2 times of:
  All C(H) groups
 At 1.5 times of:
  All C(H,H,H) groups
2.a Ternary CH refined with riding coordinates:
 C13(H13), C19(H19)
2.b Aromatic/amide H refined with riding coordinates:
 C1(H1), C2(H2), C3(H3), C4(H4), C5(H5), C7(H7), C8(H8), C9(H9), C10(H10),
 C11(H11), C28(H28), C29(H29), C30(H30), C31(H31)
2.c Idealised Me refined as rotating group:
 C14(H14A,H14B,H14C), C15(H15A,H15B,H15C), C16(H16A,H16B,H16C), C20(H20A,H20B,
 H20C), C21(H21A,H21B,H21C), C22(H22A,H22B,H22C)
;
_shelx_shelxl_version_number 2014/7
_olex2_submission_special_instructions 'No special instructions were received'

loop_
_space_group_symop_operation_xyz
'x, y, z'
'-x+1/2, -y, z+1/2'
'-x, y+1/2, -z+1/2'
'x+1/2, -y+1/2, -z'

loop_
_atom_site_label
_atom_site_type_symbol
_atom_site_fract_x
_atom_site_fract_y
_atom_site_fract_z
_atom_site_U_iso_or_equiv
_atom_site_adp_type
_atom_site_occupancy
_atom_site_site_symmetry_order
_atom_site_calc_flag
_atom_site_refinement_flags_posn
O1 O 0.67993(19) 0.59455(18) 0.58976(8) 0.0516(5) Uani 1 1 d .
O2 O 0.6800(3) 0.6825(3) 0.68924(10) 0.0756(7) Uani 1 1 d .
O3 O 0.4982(2) 0.58528(17) 0.71107(7) 0.0507(5) Uani 1 1 d .
O4 O 0.0695(4) 0.5712(3) 0.6878(2) 0.1234(15) Uani 1 1 d .
O5 O 0.1170(3) 0.3990(2) 0.65835(13) 0.0816(8) Uani 1 1 d .
O6 O 0.3687(2) 0.37736(16) 0.62771(8) 0.0514(5) Uani 1 1 d .
N1 N 0.6427(2) 0.55218(19) 0.53661(9) 0.0434(5) Uani 1 1 d .
N2 N 0.2458(2) 0.5427(2) 0.63347(9) 0.0459(5) Uani 1 1 d .
C1 C 0.8657(3) 0.4790(3) 0.53524(14) 0.0623(8) Uani 1 1 d .
H1 H 0.8899 0.5305 0.5619 0.075 Uiso 1 1 calc R
C2 C 0.9575(4) 0.4072(4) 0.51372(19) 0.0800(11) Uani 1 1 d .
H2 H 1.0427 0.4086 0.5270 0.096 Uiso 1 1 calc R
C3 C 0.9249(4) 0.3332(3) 0.47263(19) 0.0795(12) Uani 1 1 d .
H3 H 0.9879 0.2859 0.4577 0.095 Uiso 1 1 calc R
C4 C 0.7992(4) 0.3303(3) 0.45419(16) 0.0699(10) Uani 1 1 d .
H4 H 0.7766 0.2808 0.4264 0.084 Uiso 1 1 calc R
C5 C 0.7049(3) 0.3998(2) 0.47622(12) 0.0551(7) Uani 1 1 d .
H5 H 0.6193 0.3963 0.4635 0.066 Uiso 1 1 calc R
C6 C 0.7375(3) 0.4752(2) 0.51741(11) 0.0464(6) Uani 1 1 d .
C7 C 0.3238(4) 0.4729(3) 0.47582(14) 0.0668(9) Uani 1 1 d .
H7 H 0.3089 0.4063 0.4947 0.080 Uiso 1 1 calc R
C8 C 0.2457(4) 0.5007(5) 0.43179(17) 0.0839(12) Uani 1 1 d .
H8 H 0.1785 0.4526 0.4213 0.101 Uiso 1 1 calc R
C9 C 0.2663(4) 0.5977(4) 0.40369(14) 0.0746(10) Uani 1 1 d .
H9 H 0.2135 0.6158 0.3741 0.089 Uiso 1 1 calc R
C10 C 0.3652(4) 0.6684(3) 0.41911(14) 0.0673(9) Uani 1 1 d .
H10 H 0.3792 0.7351 0.4001 0.081 Uiso 1 1 calc R
C11 C 0.4441(3) 0.6414(3) 0.46269(12) 0.0561(7) Uani 1 1 d .
H11 H 0.5118 0.6895 0.4726 0.067 Uiso 1 1 calc R
C12 C 0.4236(3) 0.5434(2) 0.49191(10) 0.0446(6) Uani 1 1 d .
C13 C 0.5061(2) 0.5106(2) 0.54039(10) 0.0402(5) Uani 1 1 d .
H13 H 0.5089 0.4283 0.5421 0.048 Uiso 1 1 calc R
C14 C 0.3469(6) 0.5881(6) 0.78176(19) 0.1058(18) Uani 1 1 d .
H14A H 0.2805 0.6081 0.7558 0.159 Uiso 1 1 calc GR
H14B H 0.3228 0.6160 0.8171 0.159 Uiso 1 1 calc GR
H14C H 0.3553 0.5078 0.7832 0.159 Uiso 1 1 calc GR
C15 C 0.5862(6) 0.6083(5) 0.80226(16) 0.1015(16) Uani 1 1 d .
H15A H 0.5998 0.5285 0.8010 0.152 Uiso 1 1 calc GR
H15B H 0.5645 0.6304 0.8388 0.152 Uiso 1 1 calc GR
H15C H 0.6646 0.6462 0.7910 0.152 Uiso 1 1 calc GR
C16 C 0.4623(5) 0.7632(4) 0.75782(18) 0.0881(13) Uani 1 1 d .
H16A H 0.5442 0.7944 0.7460 0.132 Uiso 1 1 calc GR
H16B H 0.4376 0.7965 0.7919 0.132 Uiso 1 1 calc GR
H16C H 0.3962 0.7785 0.7310 0.132 Uiso 1 1 calc GR
C17 C 0.4762(4) 0.6395(3) 0.76474(12) 0.0648(9) Uani 1 1 d .
C18 C 0.5974(3) 0.6154(2) 0.67958(11) 0.0467(6) Uani 1 1 d .
C19 C 0.5902(3) 0.5478(2) 0.62708(10) 0.0428(5) Uani 1 1 d .
H19 H 0.6127 0.4690 0.6343 0.051 Uiso 1 1 calc R
C20 C 0.0307(8) 0.2188(6) 0.6704(5) 0.169(4) Uani 1 1 d .
H20A H 0.0181 0.2194 0.6317 0.253 Uiso 1 1 calc GR
H20B H -0.0346 0.1720 0.6871 0.253 Uiso 1 1 calc GR
H20C H 0.1161 0.1897 0.6787 0.253 Uiso 1 1 calc GR
C21 C 0.0633(7) 0.3439(9) 0.7491(3) 0.166(4) Uani 1 1 d .
H21A H 0.1571 0.3397 0.7500 0.249 Uiso 1 1 calc GR
H21B H 0.0270 0.2816 0.7688 0.249 Uiso 1 1 calc GR
H21C H 0.0354 0.4131 0.7655 0.249 Uiso 1 1 calc GR
C22 C -0.1152(5) 0.3812(7) 0.6807(4) 0.146(3) Uani 1 1 d .
H22A H -0.1233 0.4579 0.6924 0.220 Uiso 1 1 calc GR
H22B H -0.1780 0.3356 0.6996 0.220 Uiso 1 1 calc GR
H22C H -0.1310 0.3768 0.6422 0.220 Uiso 1 1 calc GR
C23 C 0.0186(4) 0.3400(5) 0.6927(2) 0.0922(15) Uani 1 1 d .
C24 C 0.1333(3) 0.5075(3) 0.66202(14) 0.0618(8) Uani 1 1 d .
C25 C 0.3552(3) 0.4765(2) 0.62091(10) 0.0403(5) Uani 1 1 d .
C26 C 0.4591(2) 0.5545(2) 0.59658(10) 0.0381(5) Uani 1 1 d .
C27 C 0.3957(3) 0.6680(2) 0.59905(9) 0.0403(5) Uani 1 1 d .
C28 C 0.4442(3) 0.7725(2) 0.58450(11) 0.0497(6) Uani 1 1 d .
H28 H 0.5271 0.7796 0.5692 0.060 Uiso 1 1 calc R
C29 C 0.3664(4) 0.8664(3) 0.59326(13) 0.0614(8) Uani 1 1 d .
H29 H 0.3975 0.9375 0.5841 0.074 Uiso 1 1 calc R
C30 C 0.2447(4) 0.8551(3) 0.61520(15) 0.0686(9) Uani 1 1 d .
H30 H 0.1937 0.9190 0.6203 0.082 Uiso 1 1 calc R
C31 C 0.1945(3) 0.7514(3) 0.63008(13) 0.0637(8) Uani 1 1 d .
H31 H 0.1113 0.7447 0.6451 0.076 Uiso 1 1 calc R
C32 C 0.2727(3) 0.6583(2) 0.62169(10) 0.0450(6) Uani 1 1 d .

loop_
_atom_site_aniso_label
_atom_site_aniso_U_11
_atom_site_aniso_U_22
_atom_site_aniso_U_33
_atom_site_aniso_U_23
_atom_site_aniso_U_13
_atom_site_aniso_U_12
O1 0.0430(10) 0.0624(11) 0.0494(10) -0.0127(9) 0.0069(8) -0.0114(8)
O2 0.0688(14) 0.0964(18) 0.0617(13) -0.0213(13) -0.0011(12) -0.0315(14)
O3 0.0598(11) 0.0549(11) 0.0374(9) -0.0046(8) 0.0024(8) -0.0058(9)
O4 0.099(2) 0.105(2) 0.165(4) 0.007(2) 0.085(3) 0.009(2)
O5 0.0617(15) 0.0812(18) 0.102(2) 0.0212(15) 0.0263(14) -0.0155(13)
O6 0.0566(11) 0.0411(10) 0.0564(11) 0.0029(8) 0.0048(9) -0.0062(8)
N1 0.0412(11) 0.0491(11) 0.0400(11) -0.0019(9) 0.0055(9) -0.0008(9)
N2 0.0398(11) 0.0533(12) 0.0447(11) 0.0074(10) 0.0057(9) -0.0008(10)
C1 0.0475(16) 0.080(2) 0.0592(18) 0.0004(15) 0.0062(14) 0.0073(15)
C2 0.0530(18) 0.097(3) 0.090(3) 0.012(2) 0.0142(18) 0.0208(19)
C3 0.081(3) 0.066(2) 0.091(3) 0.0109(19) 0.032(2) 0.0288(19)
C4 0.087(3) 0.0520(16) 0.070(2) -0.0012(15) 0.0294(19) 0.0085(16)
C5 0.0635(18) 0.0505(14) 0.0514(15) 0.0003(13) 0.0154(13) 0.0033(13)
C6 0.0490(14) 0.0463(13) 0.0438(13) 0.0071(11) 0.0124(11) 0.0044(11)
C7 0.0663(19) 0.080(2) 0.0543(17) 0.0084(16) -0.0080(15) -0.0173(17)
C8 0.069(2) 0.116(3) 0.066(2) 0.007(2) -0.0217(18) -0.024(2)
C9 0.063(2) 0.112(3) 0.0488(16) 0.0059(18) -0.0087(15) 0.015(2)
C10 0.079(2) 0.0709(19) 0.0524(17) 0.0097(15) 0.0032(16) 0.0166(18)
C11 0.0635(18) 0.0572(16) 0.0477(14) 0.0015(12) -0.0003(14) 0.0005(14)
C12 0.0463(14) 0.0514(14) 0.0362(12) -0.0040(10) 0.0051(11) 0.0023(11)
C13 0.0416(13) 0.0409(12) 0.0381(12) -0.0015(10) 0.0051(10) -0.0021(10)
C14 0.121(4) 0.133(4) 0.063(2) -0.026(3) 0.040(3) -0.029(3)
C15 0.140(4) 0.116(4) 0.0493(19) -0.006(2) -0.024(2) 0.019(3)
C16 0.115(4) 0.077(2) 0.072(2) -0.023(2) 0.007(2) 0.018(2)
C17 0.087(2) 0.071(2) 0.0368(14) -0.0087(13) 0.0053(15) -0.0049(17)
C18 0.0446(13) 0.0535(15) 0.0419(12) -0.0029(11) -0.0061(11) -0.0007(11)
C19 0.0390(12) 0.0462(13) 0.0431(13) -0.0031(10) 0.0008(10) 0.0007(10)
C20 0.119(5) 0.115(5) 0.272(12) 0.042(6) 0.069(6) -0.044(4)
C21 0.127(5) 0.248(10) 0.122(5) 0.105(6) 0.014(4) -0.031(6)
C22 0.058(3) 0.185(7) 0.196(7) 0.098(6) 0.006(3) -0.024(3)
C23 0.0530(19) 0.113(3) 0.111(3) 0.055(3) 0.012(2) -0.014(2)
C24 0.0425(15) 0.079(2) 0.0635(18) 0.0119(16) 0.0143(14) 0.0010(14)
C25 0.0422(13) 0.0463(14) 0.0325(11) -0.0004(9) 0.0008(10) -0.0030(10)
C26 0.0397(12) 0.0390(11) 0.0356(11) -0.0011(9) 0.0039(10) -0.0026(9)
C27 0.0446(13) 0.0432(12) 0.0331(11) -0.0017(9) -0.0011(10) 0.0003(10)
C28 0.0611(17) 0.0437(13) 0.0441(13) 0.0026(11) -0.0006(12) -0.0025(12)
C29 0.089(2) 0.0415(14) 0.0535(16) 0.0024(12) -0.0075(17) 0.0041(15)
C30 0.085(2) 0.0553(17) 0.0650(19) 0.0038(15) -0.0026(18) 0.0277(17)
C31 0.0585(18) 0.074(2) 0.0584(17) 0.0040(16) 0.0051(15) 0.0234(16)
C32 0.0454(14) 0.0523(14) 0.0374(12) 0.0035(11) 0.0002(10) 0.0065(11)

loop_
_atom_type_symbol
_atom_type_description
_atom_type_scat_dispersion_real
_atom_type_scat_dispersion_imag
_atom_type_scat_source
C C 0.0181 0.0091 'International Tables Vol C Tables 4.2.6.8 and 6.1.1.4'
H H 0.0000 0.0000 'International Tables Vol C Tables 4.2.6.8 and 6.1.1.4'
N N 0.0311 0.0180 'International Tables Vol C Tables 4.2.6.8 and 6.1.1.4'
O O 0.0492 0.0322 'International Tables Vol C Tables 4.2.6.8 and 6.1.1.4'

loop_
_geom_angle_atom_site_label_1
_geom_angle_atom_site_label_2
_geom_angle_atom_site_label_3
_geom_angle
C19 O1 N1 106.08(18)
C18 O3 C17 121.1(2)
C24 O5 C23 120.9(4)
O1 N1 C13 107.83(18)
C6 N1 O1 110.2(2)
C6 N1 C13 116.7(2)
C24 N2 C32 122.7(3)
C25 N2 C24 126.4(2)
C25 N2 C32 110.0(2)
C2 C1 H1 119.8
C2 C1 C6 120.3(4)
C6 C1 H1 119.8
C1 C2 H2 119.6
C1 C2 C3 120.8(4)
C3 C2 H2 119.6
C2 C3 H3 120.4
C4 C3 C2 119.1(3)
C4 C3 H3 120.4
C3 C4 H4 119.6
C3 C4 C5 120.8(4)
C5 C4 H4 119.6
C4 C5 H5 119.9
C4 C5 C6 120.2(3)
C6 C5 H5 119.9
C1 C6 N1 121.5(3)
C1 C6 C5 118.6(3)
C5 C6 N1 119.7(3)
C8 C7 H7 119.8
C12 C7 H7 119.8
C12 C7 C8 120.4(3)
C7 C8 H8 119.7
C9 C8 C7 120.6(4)
C9 C8 H8 119.7
C8 C9 H9 120.1
C8 C9 C10 119.7(3)
C10 C9 H9 120.1
C9 C10 H10 119.9
C9 C10 C11 120.2(3)
C11 C10 H10 119.9
C10 C11 H11 119.7
C10 C11 C12 120.7(3)
C12 C11 H11 119.7
C7 C12 C11 118.4(3)
C7 C12 C13 118.9(3)
C11 C12 C13 122.7(3)
N1 C13 C12 113.0(2)
N1 C13 H13 107.9
N1 C13 C26 103.6(2)
C12 C13 H13 107.9
C12 C13 C26 116.2(2)
C26 C13 H13 107.9
H14A C14 H14B 109.5
H14A C14 H14C 109.5
H14B C14 H14C 109.5
C17 C14 H14A 109.5
C17 C14 H14B 109.5
C17 C14 H14C 109.5
H15A C15 H15B 109.5
H15A C15 H15C 109.5
H15B C15 H15C 109.5
C17 C15 H15A 109.5
C17 C15 H15B 109.5
C17 C15 H15C 109.5
H16A C16 H16B 109.5
H16A C16 H16C 109.5
H16B C16 H16C 109.5
C17 C16 H16A 109.5
C17 C16 H16B 109.5
C17 C16 H16C 109.5
O3 C17 C14 101.6(3)
O3 C17 C15 108.9(3)
O3 C17 C16 110.1(3)
C15 C17 C14 112.6(4)
C16 C17 C14 110.3(4)
C16 C17 C15 112.7(4)
O2 C18 O3 127.6(3)
O2 C18 C19 124.0(3)
O3 C18 C19 108.3(2)
O1 C19 C18 108.1(2)
O1 C19 H19 110.0
O1 C19 C26 103.29(19)
C18 C19 H19 110.0
C18 C19 C26 115.3(2)
C26 C19 H19 110.0
H20A C20 H20B 109.5
H20A C20 H20C 109.5
H20B C20 H20C 109.5
C23 C20 H20A 109.5
C23 C20 H20B 109.5
C23 C20 H20C 109.5
H21A C21 H21B 109.5
H21A C21 H21C 109.5
H21B C21 H21C 109.5
C23 C21 H21A 109.5
C23 C21 H21B 109.5
C23 C21 H21C 109.5
H22A C22 H22B 109.5
H22A C22 H22C 109.5
H22B C22 H22C 109.5
C23 C22 H22A 109.5
C23 C22 H22B 109.5
C23 C22 H22C 109.5
O5 C23 C20 100.6(4)
C21 C23 O5 108.1(4)
C21 C23 C20 109.9(7)
C21 C23 C22 117.9(6)
C22 C23 O5 110.7(4)
C22 C23 C20 108.1(6)
O4 C24 O5 126.8(3)
O4 C24 N2 121.8(4)
O5 C24 N2 111.3(3)
O6 C25 N2 127.9(2)
O6 C25 C26 124.7(2)
N2 C25 C26 107.4(2)
C19 C26 C13 98.37(19)
C25 C26 C13 111.0(2)
C25 C26 C19 112.5(2)
C27 C26 C13 118.2(2)
C27 C26 C19 113.9(2)
C27 C26 C25 103.3(2)
C28 C27 C26 130.0(2)
C32 C27 C26 109.6(2)
C32 C27 C28 120.3(3)
C27 C28 H28 120.8
C27 C28 C29 118.5(3)
C29 C28 H28 120.8
C28 C29 H29 119.8
C30 C29 C28 120.3(3)
C30 C29 H29 119.8
C29 C30 H30 119.0
C29 C30 C31 122.1(3)
C31 C30 H30 119.0
C30 C31 H31 121.3
C32 C31 C30 117.4(3)
C32 C31 H31 121.3
C27 C32 N2 109.6(2)
C27 C32 C31 121.4(3)
C31 C32 N2 129.0(3)

loop_
_geom_bond_atom_site_label_1
_geom_bond_atom_site_label_2
_geom_bond_distance
O1 N1 1.449(3)
O1 C19 1.410(3)
O2 C18 1.185(4)
O3 C17 1.484(3)
O3 C18 1.324(3)
O4 C24 1.183(5)
O5 C23 1.488(4)
O5 C24 1.304(5)
O6 C25 1.198(3)
N1 C6 1.414(3)
N1 C13 1.484(3)
N2 C24 1.410(4)
N2 C25 1.401(3)
N2 C32 1.432(4)
C1 H1 0.9300
C1 C2 1.374(5)
C1 C6 1.382(5)
C2 H2 0.9300
C2 C3 1.379(7)
C3 H3 0.9300
C3 C4 1.362(6)
C4 H4 0.9300
C4 C5 1.379(4)
C5 H5 0.9300
C5 C6 1.391(4)
C7 H7 0.9300
C7 C8 1.383(5)
C7 C12 1.377(5)
C8 H8 0.9300
C8 C9 1.360(7)
C9 H9 0.9300
C9 C10 1.368(6)
C10 H10 0.9300
C10 C11 1.378(5)
C11 H11 0.9300
C11 C12 1.384(4)
C12 C13 1.509(4)
C13 H13 0.9800
C13 C26 1.550(3)
C14 H14A 0.9600
C14 H14B 0.9600
C14 H14C 0.9600
C14 C17 1.515(6)
C15 H15A 0.9600
C15 H15B 0.9600
C15 H15C 0.9600
C15 C17 1.499(6)
C16 H16A 0.9600
C16 H16B 0.9600
C16 H16C 0.9600
C16 C17 1.487(6)
C18 C19 1.520(4)
C19 H19 0.9800
C19 C26 1.537(4)
C20 H20A 0.9600
C20 H20B 0.9600
C20 H20C 0.9600
C20 C23 1.546(11)
C21 H21A 0.9600
C21 H21B 0.9600
C21 H21C 0.9600
C21 C23 1.457(9)
C22 H22A 0.9600
C22 H22B 0.9600
C22 H22C 0.9600
C22 C23 1.482(7)
C25 C26 1.531(3)
C26 C27 1.498(4)
C27 C28 1.385(4)
C27 C32 1.379(4)
C28 H28 0.9300
C28 C29 1.387(4)
C29 H29 0.9300
C29 C30 1.362(6)
C30 H30 0.9300
C30 C31 1.384(6)
C31 H31 0.9300
C31 C32 1.380(4)
